data_4309817
loop_
_publ_author_name
'Jian-Hao Zhou'
'Ru-Mei Cheng'
'You Song'
'Yi-Zhi Li'
'Zhi Yu'
'Xue-Tai Chen'
'Zi-Ling Xue'
'Xiao-Zeng You'

_publ_section_title
;
Syntheses, Structures, and Magnetic Properties of Unusual Nonlinear
Polynuclear Copper(II) Complexes Containing Derivatives of 1,2,4-Triazole
and Pivalate Ligands
;
_journal_name_full 'Inorganic Chemistry'
_journal_page_first 8011
_journal_page_last 8022
_journal_paper_doi 10.1021/ic050475x
_journal_volume 44
_journal_year 2005
_chemical_formula_moiety 'C42 H78 Cu4 N6 O14, 4(H2 O)'
_chemical_formula_sum 'C42 H86 Cu4 N6 O18'
_chemical_formula_weight 1217.33
_chemical_name_systematic
; 
 ? 
;
_space_group_IT_number 2
_symmetry_cell_setting triclinic
_symmetry_space_group_name_Hall '-P 1'
_symmetry_space_group_name_H-M 'P -1'
_atom_sites_solution_hydrogens geom
_atom_sites_solution_primary direct
_atom_sites_solution_secondary difmap
_audit_creation_method SHELXL-97
_cell_angle_alpha 110.756(9)
_cell_angle_beta 101.800(9)
_cell_angle_gamma 104.429(9)
_cell_formula_units_Z 1
_cell_length_a 9.933(5)
_cell_length_b 13.475(7)
_cell_length_c 13.758(7)
_cell_measurement_reflns_used 1012
_cell_measurement_temperature 293(2)
_cell_measurement_theta_max 19.24
_cell_measurement_theta_min 2.24
_cell_volume 1578.1(14)
_computing_cell_refinement SMART
_computing_data_collection 'SMART (Bruker, 2000)'
_computing_data_reduction 'SAINT (Bruker, 2000)'
_computing_molecular_graphics SHELXTL
_computing_publication_material SHELXTL
_computing_structure_refinement SHELXTL
_computing_structure_solution 'SHELXTL (Bruker, 2000)'
_diffrn_ambient_temperature 293(2)
_diffrn_measured_fraction_theta_full 0.977
_diffrn_measured_fraction_theta_max 0.977
_diffrn_measurement_device_type 'Bruker Smart Apex CCD area detector'
_diffrn_measurement_method 'phi and omega scans'
_diffrn_radiation_monochromator graphite
_diffrn_radiation_source 'sealed tube'
_diffrn_radiation_type MoK\a
_diffrn_radiation_wavelength 0.71073
_diffrn_reflns_av_R_equivalents 0.0258
_diffrn_reflns_av_sigmaI/netI 0.0548
_diffrn_reflns_limit_h_max 12
_diffrn_reflns_limit_h_min -12
_diffrn_reflns_limit_k_max 16
_diffrn_reflns_limit_k_min -15
_diffrn_reflns_limit_l_max 16
_diffrn_reflns_limit_l_min -16
_diffrn_reflns_number 8574
_diffrn_reflns_theta_full 26.00
_diffrn_reflns_theta_max 26.00
_diffrn_reflns_theta_min 1.82
_exptl_absorpt_coefficient_mu 1.392
_exptl_absorpt_correction_T_max 0.805
_exptl_absorpt_correction_T_min 0.718
_exptl_absorpt_correction_type multi-scan
_exptl_absorpt_process_details '(SADABS; Bruker, 2000)'
_exptl_crystal_colour blue
_exptl_crystal_density_diffrn 1.281
_exptl_crystal_density_method 'not measured'
_exptl_crystal_description block
_exptl_crystal_F_000 640
_exptl_crystal_size_max 0.30
_exptl_crystal_size_mid 0.20
_exptl_crystal_size_min 0.15
_refine_diff_density_max 0.409
_refine_diff_density_min -0.794
_refine_diff_density_rms 0.068
_refine_ls_extinction_method none
_refine_ls_goodness_of_fit_ref 0.983
_refine_ls_hydrogen_treatment constr
_refine_ls_matrix_type full
_refine_ls_number_parameters 336
_refine_ls_number_reflns 6061
_refine_ls_number_restraints 0
_refine_ls_restrained_S_all 0.983
_refine_ls_R_factor_all 0.0733
_refine_ls_R_factor_gt 0.0541
_refine_ls_shift/su_max 0.000
_refine_ls_shift/su_mean 0.000
_refine_ls_structure_factor_coef Fsqd
_refine_ls_weighting_details 'calc w=1/[\s^2^(Fo^2^)+(0.06P)^2^+1.22P] where P=(Fo^2^+2Fc^2^)/3'
_refine_ls_weighting_scheme calc
_refine_ls_wR_factor_gt 0.1159
_refine_ls_wR_factor_ref 0.1202
_reflns_number_gt 4418
_reflns_number_total 6061
_reflns_threshold_expression >2sigma(I)
_cod_data_source_file ic050475xsi20050331_052136.cif
_cod_data_source_block 23
_cod_depositor_comments
;
The following automatic conversions were performed:
'_symmetry_cell_setting' value 'Triclinic' changed to 'triclinic'
according to '/home/saulius/struct/CIF-dictionaries/cif_core.dic'
dictionary named 'cif_core.dic' version 2.4.1 from 2010-06-29.

Automatic conversion script
Id: cif_fix_enum 1527 2010-12-29 10:47:43Z saulius 
;
_cod_original_cell_volume 1578.1(13)
_cod_database_code 4309817

loop_
_symmetry_equiv_pos_as_xyz
'x, y, z'
'-x, -y, -z'

loop_
_atom_site_label
_atom_site_type_symbol
_atom_site_fract_x
_atom_site_fract_y
_atom_site_fract_z
_atom_site_U_iso_or_equiv
_atom_site_adp_type
_atom_site_occupancy
_atom_site_symmetry_multiplicity
_atom_site_calc_flag
_atom_site_refinement_flags
_atom_site_disorder_assembly
_atom_site_disorder_group
C1 C 0.8989(5) 0.2721(3) 0.2102(3) 0.0463(10) Uani 1 1 d . . .
C2 C 0.8295(5) 0.1730(4) 0.0918(4) 0.0654(14) Uani 1 1 d . . .
C3 C 0.6694(5) 0.1072(5) 0.0697(5) 0.0757(16) Uani 1 1 d . . .
H3A H 0.6285 0.1558 0.1144 0.113 Uiso 1 1 calc R . .
H3B H 0.6633 0.0436 0.0872 0.113 Uiso 1 1 calc R . .
H3C H 0.6154 0.0807 -0.0064 0.113 Uiso 1 1 calc R . .
C4 C 0.8360(6) 0.2300(5) 0.0167(4) 0.0782(17) Uani 1 1 d . . .
H4A H 0.9071 0.3055 0.0564 0.117 Uiso 1 1 calc R . .
H4B H 0.7413 0.2335 -0.0111 0.117 Uiso 1 1 calc R . .
H4C H 0.8638 0.1879 -0.0434 0.117 Uiso 1 1 calc R . .
C5 C 0.9119(6) 0.0901(5) 0.0753(4) 0.0821(18) Uani 1 1 d . . .
H5A H 0.8759 0.0364 -0.0005 0.123 Uiso 1 1 calc R . .
H5B H 0.8967 0.0507 0.1204 0.123 Uiso 1 1 calc R . .
H5C H 1.0149 0.1309 0.0955 0.123 Uiso 1 1 calc R . .
C6 C 1.3578(5) 0.4210(5) 0.2461(4) 0.0600(12) Uani 1 1 d . . .
C7 C 1.4218(6) 0.4315(4) 0.1584(4) 0.0614(12) Uani 1 1 d . . .
C8 C 1.3337(7) 0.4618(5) 0.0767(5) 0.0826(17) Uani 1 1 d . . .
H8A H 1.3703 0.5424 0.1005 0.124 Uiso 1 1 calc R . .
H8B H 1.2323 0.4374 0.0721 0.124 Uiso 1 1 calc R . .
H8C H 1.3428 0.4248 0.0058 0.124 Uiso 1 1 calc R . .
C9 C 1.5843(6) 0.4980(4) 0.2039(5) 0.0790(17) Uani 1 1 d . . .
H9A H 1.6330 0.4661 0.2461 0.118 Uiso 1 1 calc R . .
H9B H 1.6012 0.5755 0.2501 0.118 Uiso 1 1 calc R . .
H9C H 1.6222 0.4947 0.1444 0.118 Uiso 1 1 calc R . .
C10 C 1.4339(6) 0.3235(4) 0.0873(5) 0.0810(17) Uani 1 1 d . . .
H10A H 1.4937 0.3379 0.0437 0.121 Uiso 1 1 calc R . .
H10B H 1.3378 0.2706 0.0399 0.121 Uiso 1 1 calc R . .
H10C H 1.4780 0.2922 0.1325 0.121 Uiso 1 1 calc R . .
C11 C 1.0082(5) 0.6420(4) 0.3516(4) 0.0469(10) Uani 1 1 d . . .
C12 C 1.0465(5) 0.6825(4) 0.2654(4) 0.0572(12) Uani 1 1 d . . .
C13 C 1.0014(7) 0.5786(4) 0.1524(4) 0.0739(16) Uani 1 1 d . . .
H13A H 0.8979 0.5373 0.1289 0.111 Uiso 1 1 calc R . .
H13B H 1.0549 0.5300 0.1599 0.111 Uiso 1 1 calc R . .
H13C H 1.0235 0.6046 0.0990 0.111 Uiso 1 1 calc R . .
C14 C 1.2163(6) 0.7365(5) 0.3074(5) 0.0800(17) Uani 1 1 d . . .
H14A H 1.2466 0.7859 0.2739 0.120 Uiso 1 1 calc R . .
H14B H 1.2577 0.6778 0.2887 0.120 Uiso 1 1 calc R . .
H14C H 1.2500 0.7792 0.3858 0.120 Uiso 1 1 calc R . .
C15 C 0.9784(6) 0.7672(4) 0.2571(4) 0.0655(13) Uani 1 1 d . . .
H15A H 0.8880 0.7297 0.1968 0.098 Uiso 1 1 calc R . .
H15B H 1.0443 0.8237 0.2451 0.098 Uiso 1 1 calc R . .
H15C H 0.9588 0.8026 0.3240 0.098 Uiso 1 1 calc R . .
C16 C 0.6070(5) 0.2610(4) 0.3636(4) 0.0586(12) Uani 1 1 d . . .
H16 H 0.6056 0.2078 0.2977 0.070 Uiso 1 1 calc R . .
C17 C 0.5530(4) 0.3412(4) 0.5082(4) 0.0558(11) Uani 1 1 d . . .
H17 H 0.5051 0.3550 0.5603 0.067 Uiso 1 1 calc R . .
C18 C 0.3639(5) 0.1493(4) 0.3807(4) 0.0669(13) Uani 1 1 d . . .
C19 C 0.368(3) 0.062(3) 0.273(3) 0.061(5) Uani 0.80 1 d P A 1
H19A H 0.3495 0.0868 0.2158 0.092 Uiso 0.80 1 calc PR A 1
H19B H 0.2942 -0.0106 0.2510 0.092 Uiso 0.80 1 calc PR A 1
H19C H 0.4630 0.0542 0.2842 0.092 Uiso 0.80 1 calc PR A 1
C19' C 0.346(15) 0.074(12) 0.277(12) 0.061(18) Uani 0.20 1 d P A 2
H19D H 0.3238 0.1061 0.2264 0.091 Uiso 0.20 1 calc PR A 2
H19E H 0.2673 0.0050 0.2565 0.091 Uiso 0.20 1 calc PR A 2
H19F H 0.4353 0.0586 0.2762 0.091 Uiso 0.20 1 calc PR A 2
C20 C 0.3967(6) 0.0805(5) 0.4439(5) 0.0805(16) Uani 1 1 d . A .
H20A H 0.4279 0.1277 0.5214 0.121 Uiso 1 1 calc R . .
H20B H 0.4732 0.0535 0.4261 0.121 Uiso 1 1 calc R . .
H20C H 0.3097 0.0172 0.4242 0.121 Uiso 1 1 calc R . .
C21 C 0.2473(6) 0.1943(5) 0.4160(5) 0.0792(16) Uani 1 1 d . A .
H21A H 0.1629 0.1321 0.4034 0.119 Uiso 1 1 calc R . .
H21B H 0.2193 0.2340 0.3742 0.119 Uiso 1 1 calc R . .
H21C H 0.2862 0.2451 0.4927 0.119 Uiso 1 1 calc R . .
Cu1 Cu 1.17648(5) 0.44395(4) 0.36382(3) 0.03715(14) Uani 1 1 d . . .
Cu2 Cu 0.87355(5) 0.44540(4) 0.38920(3) 0.03680(14) Uani 1 1 d . . .
N1 N 0.7090(4) 0.3608(3) 0.4224(3) 0.0439(8) Uani 1 1 d . . .
N2 N 0.6784(4) 0.4114(3) 0.5172(3) 0.0506(9) Uani 1 1 d . . .
N3 N 0.5029(4) 0.2465(3) 0.4132(3) 0.0519(9) Uani 1 1 d . A .
O1 O 1.0881(3) 0.4298(2) 0.4728(2) 0.0409(6) Uani 1 1 d . . .
H1A H 1.0743 0.3572 0.4774 0.049 Uiso 1 1 calc R . .
O2 O 0.8175(3) 0.3107(3) 0.2533(2) 0.0558(8) Uani 1 1 d . . .
O3 O 1.0411(3) 0.3013(2) 0.2482(2) 0.0486(7) Uani 1 1 d . . .
O4 O 1.2665(3) 0.4721(2) 0.2600(2) 0.0509(7) Uani 1 1 d . . .
O5 O 1.3917(3) 0.3744(3) 0.2966(3) 0.0636(9) Uani 1 1 d . . .
O6 O 0.9820(3) 0.5357(2) 0.3279(2) 0.0469(7) Uani 1 1 d . . .
O7 O 1.0015(4) 0.7114(3) 0.4358(3) 0.0759(10) Uani 1 1 d . . .
O8 O 0.6967(3) 0.9263(2) 0.2782(2) 0.0585(8) Uani 1 1 d . . .
H8G H 0.7451 0.8918 0.3033 0.070 Uiso 1 1 d R . .
H8E H 0.7437 0.9580 0.2457 0.070 Uiso 1 1 d R . .
O9 O 0.8222(4) 0.0637(3) 0.4081(3) 0.0828(11) Uani 1 1 d . . .
H9G H 0.8708 0.1308 0.4199 0.099 Uiso 1 1 d R . .
H9E H 0.7573 0.0653 0.4399 0.099 Uiso 1 1 d R . .

loop_
_atom_site_aniso_label
_atom_site_aniso_U_11
_atom_site_aniso_U_22
_atom_site_aniso_U_33
_atom_site_aniso_U_23
_atom_site_aniso_U_13
_atom_site_aniso_U_12
C1 0.056(2) 0.041(2) 0.0250(18) 0.0109(16) 0.0100(17) -0.0019(19)
C2 0.055(3) 0.073(3) 0.040(2) -0.002(2) 0.019(2) 0.013(2)
C3 0.058(3) 0.063(3) 0.070(3) 0.014(3) 0.020(3) -0.016(2)
C4 0.079(4) 0.069(3) 0.039(2) 0.008(2) 0.003(2) -0.016(3)
C5 0.063(3) 0.062(3) 0.057(3) -0.023(3) -0.011(2) 0.015(3)
C6 0.049(3) 0.092(4) 0.044(3) 0.030(3) 0.025(2) 0.023(3)
C7 0.064(3) 0.061(3) 0.044(2) 0.015(2) 0.012(2) 0.014(2)
C8 0.076(4) 0.081(4) 0.070(4) 0.018(3) 0.008(3) 0.028(3)
C9 0.073(4) 0.057(3) 0.088(4) 0.009(3) 0.010(3) 0.036(3)
C10 0.067(3) 0.057(3) 0.075(4) -0.001(3) 0.005(3) 0.008(3)
C11 0.063(3) 0.047(2) 0.050(2) 0.030(2) 0.034(2) 0.023(2)
C12 0.073(3) 0.060(3) 0.073(3) 0.055(3) 0.038(3) 0.028(2)
C13 0.121(5) 0.069(3) 0.032(2) 0.022(2) 0.025(3) 0.032(3)
C14 0.070(3) 0.071(4) 0.092(4) 0.021(3) 0.046(3) 0.016(3)
C15 0.074(3) 0.074(3) 0.049(3) 0.024(2) 0.023(2) 0.027(3)
C16 0.053(3) 0.064(3) 0.040(2) 0.009(2) 0.013(2) 0.013(2)
C17 0.037(2) 0.064(3) 0.050(3) 0.011(2) 0.0124(19) 0.014(2)
C18 0.055(3) 0.063(3) 0.067(3) 0.025(3) 0.020(2) 0.000(2)
C19 0.060(9) 0.063(9) 0.043(8) 0.009(7) 0.018(6) 0.013(7)
C19' 0.07(4) 0.07(3) 0.04(2) 0.010(19) 0.03(2) 0.03(2)
C20 0.074(4) 0.073(4) 0.072(4) 0.016(3) 0.007(3) 0.025(3)
C21 0.065(3) 0.055(3) 0.075(4) 0.002(3) 0.004(3) 0.005(3)
Cu1 0.0343(2) 0.0465(3) 0.0235(2) 0.00866(19) 0.01335(18) 0.0085(2)
Cu2 0.0361(2) 0.0435(3) 0.0237(2) 0.00813(19) 0.01406(18) 0.0081(2)
N1 0.0453(18) 0.051(2) 0.0351(17) 0.0194(16) 0.0159(15) 0.0115(16)
N2 0.0399(18) 0.046(2) 0.0445(19) 0.0073(16) 0.0140(15) -0.0027(15)
N3 0.055(2) 0.048(2) 0.0386(18) 0.0145(16) 0.0109(16) 0.0048(17)
O1 0.0496(15) 0.0292(13) 0.0341(13) 0.0051(11) 0.0182(11) 0.0067(11)
O2 0.0362(15) 0.069(2) 0.0432(16) 0.0083(15) 0.0112(13) 0.0122(14)
O3 0.0424(16) 0.0515(17) 0.0353(14) 0.0001(12) 0.0174(12) 0.0134(13)
O4 0.0622(18) 0.0530(17) 0.0276(13) 0.0030(12) 0.0218(13) 0.0192(15)
O5 0.0552(19) 0.080(2) 0.057(2) 0.0285(19) 0.0259(16) 0.0221(18)
O6 0.0631(18) 0.0468(17) 0.0500(16) 0.0300(14) 0.0341(14) 0.0235(14)
O7 0.078(2) 0.061(2) 0.070(2) 0.0122(19) 0.0228(19) 0.0195(19)
O8 0.068(2) 0.0461(17) 0.0350(15) 0.0061(13) 0.0035(14) 0.0039(15)
O9 0.077(2) 0.076(3) 0.076(2) 0.015(2) 0.026(2) 0.021(2)

loop_
_atom_type_symbol
_atom_type_description
_atom_type_scat_dispersion_real
_atom_type_scat_dispersion_imag
_atom_type_scat_source
C C 0.0033 0.0016 'International Tables Vol C Tables 4.2.6.8 and 6.1.1.4'
H H 0.0000 0.0000 'International Tables Vol C Tables 4.2.6.8 and 6.1.1.4'
N N 0.0061 0.0033 'International Tables Vol C Tables 4.2.6.8 and 6.1.1.4'
O O 0.0106 0.0060 'International Tables Vol C Tables 4.2.6.8 and 6.1.1.4'
Cu Cu 0.3201 1.2651 'International Tables Vol C Tables 4.2.6.8 and 6.1.1.4'

loop_
_geom_angle_atom_site_label_1
_geom_angle_atom_site_label_2
_geom_angle_atom_site_label_3
_geom_angle
_geom_angle_site_symmetry_1
_geom_angle_site_symmetry_3
_geom_angle_publ_flag
O2 C1 O3 129.2(4) . . ?
O2 C1 C2 117.9(4) . . ?
O3 C1 C2 112.9(4) . . ?
C4 C2 C3 108.6(5) . . ?
C4 C2 C5 112.8(5) . . ?
C3 C2 C5 108.0(5) . . ?
C4 C2 C1 104.8(4) . . ?
C3 C2 C1 111.3(4) . . ?
C5 C2 C1 111.3(4) . . ?
C2 C3 H3A 109.5 . . ?
C2 C3 H3B 109.5 . . ?
H3A C3 H3B 109.5 . . ?
C2 C3 H3C 109.5 . . ?
H3A C3 H3C 109.5 . . ?
H3B C3 H3C 109.5 . . ?
C2 C4 H4A 109.5 . . ?
C2 C4 H4B 109.5 . . ?
H4A C4 H4B 109.5 . . ?
C2 C4 H4C 109.5 . . ?
H4A C4 H4C 109.5 . . ?
H4B C4 H4C 109.5 . . ?
C2 C5 H5A 109.5 . . ?
C2 C5 H5B 109.5 . . ?
H5A C5 H5B 109.5 . . ?
C2 C5 H5C 109.5 . . ?
H5A C5 H5C 109.5 . . ?
H5B C5 H5C 109.5 . . ?
O5 C6 O4 124.0(4) . . ?
O5 C6 C7 122.8(5) . . ?
O4 C6 C7 113.1(5) . . ?
C10 C7 C9 95.7(4) . . ?
C10 C7 C6 112.6(5) . . ?
C9 C7 C6 112.5(4) . . ?
C10 C7 C8 103.2(4) . . ?
C9 C7 C8 115.1(5) . . ?
C6 C7 C8 115.5(5) . . ?
C7 C8 H8A 109.5 . . ?
C7 C8 H8B 109.5 . . ?
H8A C8 H8B 109.5 . . ?
C7 C8 H8C 109.5 . . ?
H8A C8 H8C 109.5 . . ?
H8B C8 H8C 109.5 . . ?
C7 C9 H9A 109.5 . . ?
C7 C9 H9B 109.5 . . ?
H9A C9 H9B 109.5 . . ?
C7 C9 H9C 109.5 . . ?
H9A C9 H9C 109.5 . . ?
H9B C9 H9C 109.5 . . ?
C7 C10 H10A 109.5 . . ?
C7 C10 H10B 109.5 . . ?
H10A C10 H10B 109.5 . . ?
C7 C10 H10C 109.5 . . ?
H10A C10 H10C 109.5 . . ?
H10B C10 H10C 109.5 . . ?
O7 C11 O6 124.9(4) . . ?
O7 C11 C12 118.4(4) . . ?
O6 C11 C12 116.7(4) . . ?
C15 C12 C11 111.2(4) . . ?
C15 C12 C14 110.8(4) . . ?
C11 C12 C14 104.8(4) . . ?
C15 C12 C13 112.2(4) . . ?
C11 C12 C13 110.0(4) . . ?
C14 C12 C13 107.5(4) . . ?
C12 C13 H13A 109.5 . . ?
C12 C13 H13B 109.5 . . ?
H13A C13 H13B 109.5 . . ?
C12 C13 H13C 109.5 . . ?
H13A C13 H13C 109.5 . . ?
H13B C13 H13C 109.5 . . ?
C12 C14 H14A 109.5 . . ?
C12 C14 H14B 109.5 . . ?
H14A C14 H14B 109.5 . . ?
C12 C14 H14C 109.5 . . ?
H14A C14 H14C 109.5 . . ?
H14B C14 H14C 109.5 . . ?
C12 C15 H15A 109.5 . . ?
C12 C15 H15B 109.5 . . ?
H15A C15 H15B 109.5 . . ?
C12 C15 H15C 109.5 . . ?
H15A C15 H15C 109.5 . . ?
H15B C15 H15C 109.5 . . ?
N1 C16 N3 109.8(4) . . ?
N1 C16 H16 125.1 . . ?
N3 C16 H16 125.1 . . ?
N2 C17 N3 111.0(4) . . ?
N2 C17 H17 124.5 . . ?
N3 C17 H17 124.5 . . ?
C19' C18 N3 106(6) . . ?
C19' C18 C21 125(5) . . ?
N3 C18 C21 109.7(4) . . ?
C19' C18 C20 100(7) . . ?
N3 C18 C20 107.6(4) . . ?
C21 C18 C20 107.2(5) . . ?
N3 C18 C19 101.7(13) . . ?
C21 C18 C19 134.9(12) . . ?
C20 C18 C19 92.7(15) . . ?
C18 C19 H19A 109.5 . . ?
C18 C19 H19B 109.5 . . ?
H19A C19 H19B 109.5 . . ?
C18 C19 H19C 109.5 . . ?
H19A C19 H19C 109.5 . . ?
H19B C19 H19C 109.5 . . ?
C18 C19' H19D 109.5 . . ?
C18 C19' H19E 109.5 . . ?
H19D C19' H19E 109.5 . . ?
C18 C19' H19F 109.5 . . ?
H19D C19' H19F 109.5 . . ?
H19E C19' H19F 109.5 . . ?
C18 C20 H20A 109.5 . . ?
C18 C20 H20B 109.5 . . ?
H20A C20 H20B 109.5 . . ?
C18 C20 H20C 109.5 . . ?
H20A C20 H20C 109.5 . . ?
H20B C20 H20C 109.5 . . ?
C18 C21 H21A 109.5 . . ?
C18 C21 H21B 109.5 . . ?
H21A C21 H21B 109.5 . . ?
C18 C21 H21C 109.5 . . ?
H21A C21 H21C 109.5 . . ?
H21B C21 H21C 109.5 . . ?
O3 Cu1 O1 94.35(11) . . ?
O3 Cu1 O4 89.46(12) . . ?
O1 Cu1 O4 174.90(12) . . ?
O3 Cu1 N2 177.96(14) . 2_766 ?
O1 Cu1 N2 86.39(13) . 2_766 ?
O4 Cu1 N2 89.91(13) . 2_766 ?
O1 Cu2 O2 173.90(12) 2_766 . ?
O1 Cu2 O6 95.82(12) 2_766 . ?
O2 Cu2 O6 89.94(13) . . ?
O1 Cu2 N1 86.77(13) 2_766 . ?
O2 Cu2 N1 87.13(14) . . ?
O6 Cu2 N1 161.06(13) . . ?
O1 Cu2 O1 85.99(11) 2_766 . ?
O2 Cu2 O1 96.12(11) . . ?
O6 Cu2 O1 89.53(11) . . ?
N1 Cu2 O1 109.38(12) . . ?
C16 N1 N2 108.1(3) . . ?
C16 N1 Cu2 131.0(3) . . ?
N2 N1 Cu2 120.6(3) . . ?
C17 N2 N1 106.1(3) . . ?
C17 N2 Cu1 134.0(3) . 2_766 ?
N1 N2 Cu1 119.7(2) . 2_766 ?
C17 N3 C16 104.8(4) . . ?
C17 N3 C18 123.6(4) . . ?
C16 N3 C18 131.6(4) . . ?
Cu2 O1 Cu1 123.33(13) 2_766 . ?
Cu2 O1 Cu2 94.01(11) 2_766 . ?
Cu1 O1 Cu2 94.00(11) . . ?
Cu2 O1 H1A 113.7 2_766 . ?
Cu1 O1 H1A 113.7 . . ?
Cu2 O1 H1A 113.7 . . ?
C1 O2 Cu2 126.9(3) . . ?
C1 O3 Cu1 126.7(3) . . ?
C6 O4 Cu1 110.7(3) . . ?
C11 O6 Cu2 127.8(2) . . ?
H8G O8 H8E 109.5 . . ?
H9G O9 H9E 109.5 . . ?

loop_
_geom_bond_atom_site_label_1
_geom_bond_atom_site_label_2
_geom_bond_distance
_geom_bond_site_symmetry_2
_geom_bond_publ_flag
C1 O2 1.210(5) . ?
C1 O3 1.303(5) . ?
C1 C2 1.566(6) . ?
C2 C4 1.493(8) . ?
C2 C3 1.522(6) . ?
C2 C5 1.523(7) . ?
C3 H3A 0.9600 . ?
C3 H3B 0.9600 . ?
C3 H3C 0.9600 . ?
C4 H4A 0.9600 . ?
C4 H4B 0.9600 . ?
C4 H4C 0.9600 . ?
C5 H5A 0.9600 . ?
C5 H5B 0.9600 . ?
C5 H5C 0.9600 . ?
C6 O5 1.144(6) . ?
C6 O4 1.273(6) . ?
C6 C7 1.506(6) . ?
C7 C10 1.489(7) . ?
C7 C9 1.506(7) . ?
C7 C8 1.516(7) . ?
C8 H8A 0.9600 . ?
C8 H8B 0.9600 . ?
C8 H8C 0.9600 . ?
C9 H9A 0.9600 . ?
C9 H9B 0.9600 . ?
C9 H9C 0.9600 . ?
C10 H10A 0.9600 . ?
C10 H10B 0.9600 . ?
C10 H10C 0.9600 . ?
C11 O7 1.231(5) . ?
C11 O6 1.293(5) . ?
C11 C12 1.547(5) . ?
C12 C15 1.489(7) . ?
C12 C14 1.549(7) . ?
C12 C13 1.561(7) . ?
C13 H13A 0.9600 . ?
C13 H13B 0.9600 . ?
C13 H13C 0.9600 . ?
C14 H14A 0.9600 . ?
C14 H14B 0.9600 . ?
C14 H14C 0.9600 . ?
C15 H15A 0.9600 . ?
C15 H15B 0.9600 . ?
C15 H15C 0.9600 . ?
C16 N1 1.305(6) . ?
C16 N3 1.363(6) . ?
C16 H16 0.9300 . ?
C17 N2 1.315(5) . ?
C17 N3 1.349(5) . ?
C17 H17 0.9300 . ?
C18 C19' 1.37(13) . ?
C18 N3 1.501(6) . ?
C18 C21 1.522(8) . ?
C18 C20 1.526(8) . ?
C18 C19 1.55(3) . ?
C19 H19A 0.9600 . ?
C19 H19B 0.9600 . ?
C19 H19C 0.9600 . ?
C19' H19D 0.9600 . ?
C19' H19E 0.9600 . ?
C19' H19F 0.9600 . ?
C20 H20A 0.9600 . ?
C20 H20B 0.9600 . ?
C20 H20C 0.9600 . ?
C21 H21A 0.9600 . ?
C21 H21B 0.9600 . ?
C21 H21C 0.9600 . ?
Cu1 O3 1.925(3) . ?
Cu1 O1 1.927(3) . ?
Cu1 O4 1.928(3) . ?
Cu1 N2 1.982(3) 2_766 ?
Cu2 O1 1.923(3) 2_766 ?
Cu2 O2 1.941(3) . ?
Cu2 O6 1.949(3) . ?
Cu2 N1 1.982(3) . ?
Cu2 O1 2.302(3) . ?
N1 N2 1.375(5) . ?
N2 Cu1 1.982(3) 2_766 ?
O1 Cu2 1.923(3) 2_766 ?
O1 H1A 0.9800 . ?
O8 H8G 0.8500 . ?
O8 H8E 0.8501 . ?
O9 H9G 0.8500 . ?
O9 H9E 0.8499 . ?

loop_
_geom_hbond_atom_site_label_D
_geom_hbond_atom_site_label_H
_geom_hbond_atom_site_label_A
_geom_hbond_distance_DH
_geom_hbond_distance_HA
_geom_hbond_distance_DA
_geom_hbond_angle_DHA
_geom_hbond_site_symmetry_A
O1 H1A O7 0.98 1.91 2.702(5) 136.0 2_766
O9 H9G O7 0.85 2.17 2.840(5) 135.7 2_766

loop_
_geom_torsion_atom_site_label_1
_geom_torsion_atom_site_label_2
_geom_torsion_atom_site_label_3
_geom_torsion_atom_site_label_4
_geom_torsion
_geom_torsion_site_symmetry_1
_geom_torsion_site_symmetry_2
_geom_torsion_site_symmetry_3
_geom_torsion_site_symmetry_4
_geom_torsion_publ_flag
O2 C1 C2 C4 91.9(5) . . . . ?
O3 C1 C2 C4 -88.0(5) . . . . ?
O2 C1 C2 C3 -25.3(6) . . . . ?
O3 C1 C2 C3 154.9(4) . . . . ?
O2 C1 C2 C5 -145.9(5) . . . . ?
O3 C1 C2 C5 34.3(6) . . . . ?
O5 C6 C7 C10 43.3(7) . . . . ?
O4 C6 C7 C10 -138.8(5) . . . . ?
O5 C6 C7 C9 -63.5(7) . . . . ?
O4 C6 C7 C9 114.5(5) . . . . ?
O5 C6 C7 C8 161.5(5) . . . . ?
O4 C6 C7 C8 -20.6(6) . . . . ?
O7 C11 C12 C15 -37.1(6) . . . . ?
O6 C11 C12 C15 141.3(4) . . . . ?
O7 C11 C12 C14 82.7(5) . . . . ?
O6 C11 C12 C14 -98.9(5) . . . . ?
O7 C11 C12 C13 -162.0(5) . . . . ?
O6 C11 C12 C13 16.4(6) . . . . ?
N3 C16 N1 N2 4.1(5) . . . . ?
N3 C16 N1 Cu2 -169.6(3) . . . . ?
O1 Cu2 N1 C16 174.3(4) 2_766 . . . ?
O2 Cu2 N1 C16 -5.6(4) . . . . ?
O6 Cu2 N1 C16 75.7(6) . . . . ?
O1 Cu2 N1 C16 -101.1(4) . . . . ?
O1 Cu2 N1 N2 1.2(3) 2_766 . . . ?
O2 Cu2 N1 N2 -178.7(3) . . . . ?
O6 Cu2 N1 N2 -97.3(5) . . . . ?
O1 Cu2 N1 N2 85.8(3) . . . . ?
N3 C17 N2 N1 1.4(5) . . . . ?
N3 C17 N2 Cu1 -173.0(3) . . . 2_766 ?
C16 N1 N2 C17 -3.4(5) . . . . ?
Cu2 N1 N2 C17 171.1(3) . . . . ?
C16 N1 N2 Cu1 172.0(3) . . . 2_766 ?
Cu2 N1 N2 Cu1 -13.5(4) . . . 2_766 ?
N2 C17 N3 C16 1.0(5) . . . . ?
N2 C17 N3 C18 178.5(4) . . . . ?
N1 C16 N3 C17 -3.2(5) . . . . ?
N1 C16 N3 C18 179.5(4) . . . . ?
C19' C18 N3 C17 176(6) . . . . ?
C21 C18 N3 C17 38.0(6) . . . . ?
C20 C18 N3 C17 -78.2(6) . . . . ?
C19 C18 N3 C17 -174.9(15) . . . . ?
C19' C18 N3 C16 -7(6) . . . . ?
C21 C18 N3 C16 -145.1(5) . . . . ?
C20 C18 N3 C16 98.6(6) . . . . ?
C19 C18 N3 C16 1.9(16) . . . . ?
O3 Cu1 O1 Cu2 -164.91(17) . . . 2_766 ?
N2 Cu1 O1 Cu2 17.00(19) 2_766 . . 2_766 ?
O3 Cu1 O1 Cu2 -67.45(12) . . . . ?
N2 Cu1 O1 Cu2 114.46(14) 2_766 . . . ?
O1 Cu2 O1 Cu2 0.0 2_766 . . 2_766 ?
O2 Cu2 O1 Cu2 -174.25(12) . . . 2_766 ?
O6 Cu2 O1 Cu2 95.86(12) . . . 2_766 ?
N1 Cu2 O1 Cu2 -85.15(14) . . . 2_766 ?
O1 Cu2 O1 Cu1 -123.85(14) 2_766 . . . ?
O2 Cu2 O1 Cu1 61.89(13) . . . . ?
O6 Cu2 O1 Cu1 -27.99(12) . . . . ?
N1 Cu2 O1 Cu1 150.99(12) . . . . ?
O3 C1 O2 Cu2 8.8(7) . . . . ?
C2 C1 O2 Cu2 -171.0(3) . . . . ?
O6 Cu2 O2 C1 57.9(4) . . . . ?
N1 Cu2 O2 C1 -140.8(4) . . . . ?
O1 Cu2 O2 C1 -31.6(4) . . . . ?
O2 C1 O3 Cu1 -21.3(6) . . . . ?
C2 C1 O3 Cu1 158.6(3) . . . . ?
O1 Cu1 O3 C1 60.0(3) . . . . ?
O4 Cu1 O3 C1 -116.6(3) . . . . ?
O5 C6 O4 Cu1 -7.1(6) . . . . ?
C7 C6 O4 Cu1 175.0(3) . . . . ?
O3 Cu1 O4 C6 -81.8(3) . . . . ?
N2 Cu1 O4 C6 96.3(3) 2_766 . . . ?
O7 C11 O6 Cu2 19.4(7) . . . . ?
C12 C11 O6 Cu2 -158.9(3) . . . . ?
O1 Cu2 O6 C11 -26.5(4) 2_766 . . . ?
O2 Cu2 O6 C11 151.5(4) . . . . ?
N1 Cu2 O6 C11 70.6(6) . . . . ?
O1 Cu2 O6 C11 -112.4(4) . . . . ?
